data_4121935
loop_
_publ_author_name
'Deng, Jun'
'Zhou, Shupeng'
'Zhang, Wenhao'
'Li, Jian'
'Li, Ruofan'
'Li, Ang'

_publ_section_title
;
 Total synthesis of taiwaniadducts B, C, and d.
;
_journal_issue 23
_journal_name_full 'Journal of the American Chemical Society'
_journal_page_first 8185
_journal_page_last 8188
_journal_paper_doi 10.1021/ja503972p
_journal_volume 136
_journal_year 2014
_chemical_absolute_configuration ad
_chemical_formula_sum 'C23 H30 O4'
_chemical_formula_weight 370.47
_chemical_name_systematic
; 
 ? 
;
_space_group_IT_number 19
_symmetry_cell_setting orthorhombic
_symmetry_space_group_name_Hall 'P 2ac 2ab'
_symmetry_space_group_name_H-M 'P 21 21 21'
_atom_sites_solution_hydrogens geom
_atom_sites_solution_primary direct
_atom_sites_solution_secondary difmap
_audit_creation_method SHELXL-97
_cell_angle_alpha 90.00
_cell_angle_beta 90.00
_cell_angle_gamma 90.00
_cell_formula_units_Z 4
_cell_length_a 7.8448(9)
_cell_length_b 12.3771(14)
_cell_length_c 20.720(2)
_cell_measurement_reflns_used 2005
_cell_measurement_temperature 293(2)
_cell_measurement_theta_max 42.635
_cell_measurement_theta_min 5.128
_cell_volume 2011.8(4)
_computing_cell_refinement 'Bruker SMART'
_computing_data_collection 'Bruker SMART'
_computing_data_reduction 'Bruker SHELXTL'
_computing_molecular_graphics 'Bruker SHELXTL'
_computing_publication_material 'Bruker SHELXTL'
_computing_structure_refinement 'SHELXL-97 (Sheldrick, 1997)'
_computing_structure_solution 'SHELXS-97 (Sheldrick, 1990)'
_diffrn_ambient_temperature 293(2)
_diffrn_measured_fraction_theta_full 0.999
_diffrn_measured_fraction_theta_max 0.999
_diffrn_measurement_device_type 'CCD area detector'
_diffrn_measurement_method 'phi and omega scans'
_diffrn_radiation_monochromator graphite
_diffrn_radiation_source 'fine-focus sealed tube'
_diffrn_radiation_type MoK\a
_diffrn_radiation_wavelength 0.71073
_diffrn_reflns_av_R_equivalents 0.0567
_diffrn_reflns_av_sigmaI/netI 0.0549
_diffrn_reflns_limit_h_max 9
_diffrn_reflns_limit_h_min -9
_diffrn_reflns_limit_k_max 12
_diffrn_reflns_limit_k_min -15
_diffrn_reflns_limit_l_max 25
_diffrn_reflns_limit_l_min -25
_diffrn_reflns_number 12171
_diffrn_reflns_theta_full 25.99
_diffrn_reflns_theta_max 25.99
_diffrn_reflns_theta_min 1.92
_exptl_absorpt_coefficient_mu 0.082
_exptl_absorpt_correction_T_max 1.00000
_exptl_absorpt_correction_T_min 0.14220
_exptl_absorpt_correction_type empirical
_exptl_absorpt_process_details sadabs
_exptl_crystal_colour colorless
_exptl_crystal_density_diffrn 1.223
_exptl_crystal_density_method 'not measured'
_exptl_crystal_description prismatic
_exptl_crystal_F_000 800
_exptl_crystal_size_max 0.211
_exptl_crystal_size_mid 0.156
_exptl_crystal_size_min 0.123
_refine_diff_density_max 0.114
_refine_diff_density_min -0.138
_refine_diff_density_rms 0.030
_refine_ls_abs_structure_details 'Flack H D (1983), Acta Cryst. A39, 876-881'
_refine_ls_abs_structure_Flack 1.5(14)
_refine_ls_extinction_method none
_refine_ls_goodness_of_fit_ref 1.006
_refine_ls_hydrogen_treatment constr
_refine_ls_matrix_type full
_refine_ls_number_parameters 247
_refine_ls_number_reflns 3951
_refine_ls_number_restraints 0
_refine_ls_restrained_S_all 1.006
_refine_ls_R_factor_all 0.0730
_refine_ls_R_factor_gt 0.0486
_refine_ls_shift/su_max 0.000
_refine_ls_shift/su_mean 0.000
_refine_ls_structure_factor_coef Fsqd
_refine_ls_weighting_details 'calc w=1/[\s^2^(Fo^2^)+(0.0581P)^2^+0.0000P] where P=(Fo^2^+2Fc^2^)/3'
_refine_ls_weighting_scheme calc
_refine_ls_wR_factor_gt 0.1094
_refine_ls_wR_factor_ref 0.1204
_reflns_number_gt 2826
_reflns_number_total 3951
_reflns_threshold_expression >2sigma(I)
_cod_data_source_file ja503972p_si_003.cif
_cod_data_source_block cd213740
_cod_depositor_comments
;
The following automatic conversions were performed:

'_symmetry_cell_setting' value 'Orthorhombic' changed to
'orthorhombic' according to
/usr/data/users/saulius/crontab/automatic-downloads/rss-feeds/ACS/lib/dictionaries/cif_core.dic
dictionary named 'cif_core.dic' version 2.4.2 from 2011-04-26.

Automatic conversion script
Id: cif_fix_values 2281 2013-09-26 08:29:07Z andrius 

 Adding full bibliography for 4121934--4121935.cif.
;
_cod_original_sg_symbol_H-M P2(1)2(1)2(1)
_cod_database_code 4121935

loop_
_symmetry_equiv_pos_as_xyz
'x, y, z'
'-x+1/2, -y, z+1/2'
'-x, y+1/2, -z+1/2'
'x+1/2, -y+1/2, -z'

loop_
_atom_site_label
_atom_site_type_symbol
_atom_site_fract_x
_atom_site_fract_y
_atom_site_fract_z
_atom_site_U_iso_or_equiv
_atom_site_adp_type
_atom_site_occupancy
_atom_site_symmetry_multiplicity
_atom_site_calc_flag
_atom_site_refinement_flags
O1 O 0.1529(2) 0.67816(15) 0.06838(9) 0.0738(5) Uani 1 1 d .
O2 O 0.3892(2) 0.61155(13) 0.11236(8) 0.0590(5) Uani 1 1 d .
O3 O 0.7814(2) 0.76592(14) 0.35413(7) 0.0624(5) Uani 1 1 d .
O4 O 0.8982(3) 0.6234(2) 0.40154(12) 0.1135(9) Uani 1 1 d .
C1 C 0.6171(3) 0.95151(18) 0.17942(11) 0.0516(6) Uani 1 1 d .
H1A H 0.5763 0.9911 0.1421 0.062 Uiso 1 1 calc R
H1B H 0.5219 0.9420 0.2088 0.062 Uiso 1 1 calc R
C2 C 0.7553(3) 1.01705(19) 0.21282(12) 0.0611(7) Uani 1 1 d .
H2A H 0.7084 1.0857 0.2268 0.073 Uiso 1 1 calc R
H2B H 0.8468 1.0317 0.1825 0.073 Uiso 1 1 calc R
C3 C 0.8262(3) 0.9566(2) 0.27093(12) 0.0613(7) Uani 1 1 d .
H3A H 0.7367 0.9493 0.3029 0.074 Uiso 1 1 calc R
H3B H 0.9168 0.9994 0.2900 0.074 Uiso 1 1 calc R
C4 C 0.8958(3) 0.8446(2) 0.25503(10) 0.0536(6) Uani 1 1 d .
C5 C 0.7580(3) 0.78086(18) 0.21789(10) 0.0451(5) Uani 1 1 d .
H5 H 0.6623 0.7772 0.2482 0.054 Uiso 1 1 calc R
C6 C 0.8003(3) 0.66207(18) 0.20426(11) 0.0567(6) Uani 1 1 d .
H6A H 0.8474 0.6295 0.2429 0.068 Uiso 1 1 calc R
H6B H 0.8862 0.6583 0.1707 0.068 Uiso 1 1 calc R
C7 C 0.6429(3) 0.59779(19) 0.18301(12) 0.0582(7) Uani 1 1 d .
H7A H 0.6754 0.5242 0.1727 0.070 Uiso 1 1 calc R
H7B H 0.5604 0.5955 0.2179 0.070 Uiso 1 1 calc R
C8 C 0.5642(3) 0.65087(19) 0.12440(11) 0.0505(6) Uani 1 1 d .
C9 C 0.5275(3) 0.76924(17) 0.13972(10) 0.0423(5) Uani 1 1 d .
H9 H 0.4612 0.7660 0.1798 0.051 Uiso 1 1 calc R
C10 C 0.6815(3) 0.83987(17) 0.15760(9) 0.0426(5) Uani 1 1 d .
C11 C 0.3957(3) 0.7967(2) 0.08875(10) 0.0522(6) Uani 1 1 d .
H11A H 0.3254 0.8574 0.1017 0.063 Uiso 1 1 calc R
H11B H 0.4483 0.8122 0.0474 0.063 Uiso 1 1 calc R
C12 C 0.2953(3) 0.6931(2) 0.08696(11) 0.0552(6) Uani 1 1 d .
C13 C 0.6613(3) 0.6240(2) 0.06272(12) 0.0671(7) Uani 1 1 d .
H13A H 0.6424 0.5497 0.0516 0.101 Uiso 1 1 calc R
H13B H 0.7809 0.6359 0.0694 0.101 Uiso 1 1 calc R
H13C H 0.6218 0.6695 0.0283 0.101 Uiso 1 1 calc R
C14 C 0.8049(3) 0.8547(2) 0.10018(10) 0.0551(6) Uani 1 1 d .
H14A H 0.7406 0.8603 0.0609 0.083 Uiso 1 1 calc R
H14B H 0.8801 0.7937 0.0977 0.083 Uiso 1 1 calc R
H14C H 0.8705 0.9194 0.1063 0.083 Uiso 1 1 calc R
C15 C 1.0688(3) 0.8520(2) 0.22002(13) 0.0722(8) Uani 1 1 d .
H15A H 1.0602 0.9024 0.1849 0.108 Uiso 1 1 calc R
H15B H 1.0993 0.7822 0.2035 0.108 Uiso 1 1 calc R
H15C H 1.1545 0.8761 0.2498 0.108 Uiso 1 1 calc R
C16 C 0.9370(3) 0.7873(2) 0.31900(12) 0.0661(7) Uani 1 1 d .
H16A H 0.9957 0.7198 0.3103 0.079 Uiso 1 1 calc R
H16B H 1.0116 0.8324 0.3448 0.079 Uiso 1 1 calc R
C17 C 0.7788(3) 0.6811(2) 0.39260(13) 0.0599(6) Uani 1 1 d .
C18 C 0.6100(3) 0.66607(19) 0.42405(11) 0.0528(6) Uani 1 1 d .
C19 C 0.4671(3) 0.7241(2) 0.40715(12) 0.0631(7) Uani 1 1 d .
H19 H 0.4747 0.7774 0.3757 0.076 Uiso 1 1 calc R
C20 C 0.3136(4) 0.7037(3) 0.43643(15) 0.0768(8) Uani 1 1 d .
H20 H 0.2177 0.7433 0.4247 0.092 Uiso 1 1 calc R
C21 C 0.3008(5) 0.6256(3) 0.48277(14) 0.0787(9) Uani 1 1 d .
H21 H 0.1960 0.6113 0.5019 0.094 Uiso 1 1 calc R
C22 C 0.4415(5) 0.5687(2) 0.50099(13) 0.0761(9) Uani 1 1 d .
H22 H 0.4336 0.5172 0.5335 0.091 Uiso 1 1 calc R
C23 C 0.5959(4) 0.5879(2) 0.47105(13) 0.0680(8) Uani 1 1 d .
H23 H 0.6912 0.5477 0.4827 0.082 Uiso 1 1 calc R

loop_
_atom_site_aniso_label
_atom_site_aniso_U_11
_atom_site_aniso_U_22
_atom_site_aniso_U_33
_atom_site_aniso_U_23
_atom_site_aniso_U_13
_atom_site_aniso_U_12
O1 0.0523(11) 0.0905(13) 0.0788(11) -0.0196(11) -0.0052(10) -0.0085(9)
O2 0.0570(11) 0.0527(10) 0.0672(10) -0.0048(9) 0.0027(9) -0.0067(9)
O3 0.0563(11) 0.0775(12) 0.0535(9) 0.0104(9) 0.0023(8) 0.0122(9)
O4 0.0663(14) 0.1238(19) 0.150(2) 0.0572(17) 0.0139(15) 0.0356(14)
C1 0.0499(14) 0.0433(12) 0.0616(13) 0.0009(11) 0.0045(12) 0.0000(11)
C2 0.0612(17) 0.0509(14) 0.0711(16) -0.0038(13) 0.0122(13) -0.0063(12)
C3 0.0555(16) 0.0676(16) 0.0609(14) -0.0097(13) 0.0028(13) -0.0148(14)
C4 0.0443(13) 0.0624(16) 0.0542(13) -0.0012(12) 0.0004(11) -0.0046(12)
C5 0.0363(12) 0.0516(13) 0.0473(11) 0.0048(10) 0.0050(10) 0.0029(10)
C6 0.0569(15) 0.0566(14) 0.0568(13) 0.0074(12) 0.0019(12) 0.0088(13)
C7 0.0629(17) 0.0416(13) 0.0701(15) 0.0020(12) 0.0046(14) 0.0061(12)
C8 0.0454(14) 0.0480(13) 0.0579(13) -0.0023(11) 0.0067(11) -0.0028(11)
C9 0.0405(12) 0.0461(13) 0.0404(10) 0.0027(10) 0.0071(10) 0.0013(10)
C10 0.0419(13) 0.0405(11) 0.0452(11) 0.0023(10) 0.0085(10) 0.0012(10)
C11 0.0435(13) 0.0617(15) 0.0513(12) -0.0003(11) 0.0022(11) 0.0019(11)
C12 0.0499(15) 0.0664(16) 0.0493(13) -0.0090(12) 0.0067(12) -0.0027(13)
C13 0.0687(18) 0.0645(16) 0.0681(15) -0.0173(13) 0.0132(14) 0.0037(14)
C14 0.0512(15) 0.0627(15) 0.0514(12) 0.0027(12) 0.0109(12) -0.0071(12)
C15 0.0419(15) 0.098(2) 0.0766(16) -0.0028(17) 0.0062(13) -0.0070(15)
C16 0.0441(14) 0.093(2) 0.0616(14) 0.0023(15) -0.0012(13) 0.0010(14)
C17 0.0521(15) 0.0654(17) 0.0621(14) 0.0035(13) -0.0113(13) 0.0077(13)
C18 0.0565(15) 0.0485(14) 0.0536(13) -0.0066(12) -0.0063(12) 0.0023(11)
C19 0.0627(17) 0.0684(17) 0.0584(14) -0.0050(13) -0.0048(14) 0.0100(14)
C20 0.0580(17) 0.091(2) 0.0814(19) -0.0079(18) 0.0024(16) 0.0154(16)
C21 0.076(2) 0.086(2) 0.0744(18) -0.0178(17) 0.0171(17) -0.0156(18)
C22 0.098(2) 0.0609(19) 0.0691(17) 0.0000(14) 0.0022(19) -0.0113(18)
C23 0.074(2) 0.0606(17) 0.0690(16) 0.0051(14) -0.0094(16) 0.0001(14)

loop_
_atom_type_symbol
_atom_type_description
_atom_type_scat_dispersion_real
_atom_type_scat_dispersion_imag
_atom_type_scat_source
C C 0.0033 0.0016 'International Tables Vol C Tables 4.2.6.8 and 6.1.1.4'
H H 0.0000 0.0000 'International Tables Vol C Tables 4.2.6.8 and 6.1.1.4'
O O 0.0106 0.0060 'International Tables Vol C Tables 4.2.6.8 and 6.1.1.4'

loop_
_geom_angle_atom_site_label_1
_geom_angle_atom_site_label_2
_geom_angle_atom_site_label_3
_geom_angle
C12 O2 C8 109.00(19)
C17 O3 C16 117.5(2)
C2 C1 C10 112.2(2)
C2 C1 H1A 109.2
C10 C1 H1A 109.2
C2 C1 H1B 109.2
C10 C1 H1B 109.2
H1A C1 H1B 107.9
C1 C2 C3 111.0(2)
C1 C2 H2A 109.4
C3 C2 H2A 109.4
C1 C2 H2B 109.4
C3 C2 H2B 109.4
H2A C2 H2B 108.0
C2 C3 C4 114.0(2)
C2 C3 H3A 108.8
C4 C3 H3A 108.8
C2 C3 H3B 108.8
C4 C3 H3B 108.8
H3A C3 H3B 107.7
C3 C4 C16 108.0(2)
C3 C4 C15 111.2(2)
C16 C4 C15 104.4(2)
C3 C4 C5 108.8(2)
C16 C4 C5 109.9(2)
C15 C4 C5 114.35(18)
C6 C5 C4 115.50(19)
C6 C5 C10 112.51(18)
C4 C5 C10 115.30(18)
C6 C5 H5 103.9
C4 C5 H5 103.9
C10 C5 H5 103.9
C5 C6 C7 112.10(19)
C5 C6 H6A 109.2
C7 C6 H6A 109.2
C5 C6 H6B 109.2
C7 C6 H6B 109.2
H6A C6 H6B 107.9
C8 C7 C6 109.5(2)
C8 C7 H7A 109.8
C6 C7 H7A 109.8
C8 C7 H7B 109.8
C6 C7 H7B 109.8
H7A C7 H7B 108.2
O2 C8 C7 111.8(2)
O2 C8 C13 104.52(19)
C7 C8 C13 112.0(2)
O2 C8 C9 100.15(18)
C7 C8 C9 109.08(18)
C13 C8 C9 118.5(2)
C11 C9 C8 101.47(18)
C11 C9 C10 125.21(18)
C8 C9 C10 116.62(19)
C11 C9 H9 103.7
C8 C9 H9 103.7
C10 C9 H9 103.7
C9 C10 C1 108.87(18)
C9 C10 C14 112.00(17)
C1 C10 C14 108.97(17)
C9 C10 C5 103.18(16)
C1 C10 C5 108.06(16)
C14 C10 C5 115.47(18)
C12 C11 C9 100.55(19)
C12 C11 H11A 111.7
C9 C11 H11A 111.7
C12 C11 H11B 111.7
C9 C11 H11B 111.7
H11A C11 H11B 109.4
O1 C12 O2 121.2(2)
O1 C12 C11 128.9(2)
O2 C12 C11 109.9(2)
C8 C13 H13A 109.5
C8 C13 H13B 109.5
H13A C13 H13B 109.5
C8 C13 H13C 109.5
H13A C13 H13C 109.5
H13B C13 H13C 109.5
C10 C14 H14A 109.5
C10 C14 H14B 109.5
H14A C14 H14B 109.5
C10 C14 H14C 109.5
H14A C14 H14C 109.5
H14B C14 H14C 109.5
C4 C15 H15A 109.5
C4 C15 H15B 109.5
H15A C15 H15B 109.5
C4 C15 H15C 109.5
H15A C15 H15C 109.5
H15B C15 H15C 109.5
O3 C16 C4 109.91(19)
O3 C16 H16A 109.7
C4 C16 H16A 109.7
O3 C16 H16B 109.7
C4 C16 H16B 109.7
H16A C16 H16B 108.2
O4 C17 O3 124.0(3)
O4 C17 C18 123.8(3)
O3 C17 C18 112.2(2)
C19 C18 C23 118.8(3)
C19 C18 C17 123.3(2)
C23 C18 C17 117.9(2)
C20 C19 C18 120.4(2)
C20 C19 H19 119.8
C18 C19 H19 119.8
C21 C20 C19 120.4(3)
C21 C20 H20 119.8
C19 C20 H20 119.8
C22 C21 C20 120.1(3)
C22 C21 H21 120.0
C20 C21 H21 120.0
C21 C22 C23 119.8(3)
C21 C22 H22 120.1
C23 C22 H22 120.1
C18 C23 C22 120.5(3)
C18 C23 H23 119.7
C22 C23 H23 119.7

loop_
_geom_bond_atom_site_label_1
_geom_bond_atom_site_label_2
_geom_bond_distance
O1 C12 1.196(3)
O2 C12 1.356(3)
O2 C8 1.478(3)
O3 C17 1.319(3)
O3 C16 1.446(3)
O4 C17 1.192(3)
C1 C2 1.520(3)
C1 C10 1.539(3)
C1 H1A 0.9700
C1 H1B 0.9700
C2 C3 1.523(4)
C2 H2A 0.9700
C2 H2B 0.9700
C3 C4 1.526(4)
C3 H3A 0.9700
C3 H3B 0.9700
C4 C16 1.538(3)
C4 C15 1.541(3)
C4 C5 1.544(3)
C5 C6 1.533(3)
C5 C10 1.567(3)
C5 H5 0.9800
C6 C7 1.533(3)
C6 H6A 0.9700
C6 H6B 0.9700
C7 C8 1.512(3)
C7 H7A 0.9700
C7 H7B 0.9700
C8 C13 1.524(3)
C8 C9 1.526(3)
C9 C11 1.517(3)
C9 C10 1.536(3)
C9 H9 0.9800
C10 C14 1.544(3)
C11 C12 1.506(3)
C11 H11A 0.9700
C11 H11B 0.9700
C13 H13A 0.9600
C13 H13B 0.9600
C13 H13C 0.9600
C14 H14A 0.9600
C14 H14B 0.9600
C14 H14C 0.9600
C15 H15A 0.9600
C15 H15B 0.9600
C15 H15C 0.9600
C16 H16A 0.9700
C16 H16B 0.9700
C17 C18 1.488(3)
C18 C19 1.376(3)
C18 C23 1.377(4)
C19 C20 1.372(4)
C19 H19 0.9300
C20 C21 1.366(4)
C20 H20 0.9300
C21 C22 1.362(5)
C21 H21 0.9300
C22 C23 1.382(4)
C22 H22 0.9300
C23 H23 0.9300

loop_
_geom_torsion_atom_site_label_1
_geom_torsion_atom_site_label_2
_geom_torsion_atom_site_label_3
_geom_torsion_atom_site_label_4
_geom_torsion
C10 C1 C2 C3 -57.5(3)
C1 C2 C3 C4 56.3(3)
C2 C3 C4 C16 -171.5(2)
C2 C3 C4 C15 74.6(3)
C2 C3 C4 C5 -52.3(3)
C3 C4 C5 C6 -173.90(19)
C16 C4 C5 C6 -55.9(3)
C15 C4 C5 C6 61.1(3)
C3 C4 C5 C10 52.1(2)
C16 C4 C5 C10 170.12(18)
C15 C4 C5 C10 -72.9(3)
C4 C5 C6 C7 165.64(18)
C10 C5 C6 C7 -59.1(2)
C5 C6 C7 C8 56.5(3)
C12 O2 C8 C7 146.94(19)
C12 O2 C8 C13 -91.7(2)
C12 O2 C8 C9 31.5(2)
C6 C7 C8 O2 -164.52(18)
C6 C7 C8 C13 78.5(2)
C6 C7 C8 C9 -54.7(2)
O2 C8 C9 C11 -42.41(19)
C7 C8 C9 C11 -159.87(18)
C13 C8 C9 C11 70.4(3)
O2 C8 C9 C10 178.16(16)
C7 C8 C9 C10 60.7(2)
C13 C8 C9 C10 -69.0(3)
C11 C9 C10 C1 58.2(2)
C8 C9 C10 C1 -173.02(17)
C11 C9 C10 C14 -62.3(3)
C8 C9 C10 C14 66.4(2)
C11 C9 C10 C5 172.85(18)
C8 C9 C10 C5 -58.4(2)
C2 C1 C10 C9 166.42(18)
C2 C1 C10 C14 -71.2(2)
C2 C1 C10 C5 55.0(2)
C6 C5 C10 C9 55.7(2)
C4 C5 C10 C9 -168.98(17)
C6 C5 C10 C1 170.87(17)
C4 C5 C10 C1 -53.8(2)
C6 C5 C10 C14 -66.9(2)
C4 C5 C10 C14 68.5(2)
C8 C9 C11 C12 37.9(2)
C10 C9 C11 C12 172.52(19)
C8 O2 C12 O1 174.0(2)
C8 O2 C12 C11 -7.6(2)
C9 C11 C12 O1 158.5(2)
C9 C11 C12 O2 -19.8(2)
C17 O3 C16 C4 150.8(2)
C3 C4 C16 O3 67.0(3)
C15 C4 C16 O3 -174.6(2)
C5 C4 C16 O3 -51.5(3)
C16 O3 C17 O4 2.4(4)
C16 O3 C17 C18 -178.06(19)
O4 C17 C18 C19 -171.2(3)
O3 C17 C18 C19 9.3(3)
O4 C17 C18 C23 6.9(4)
O3 C17 C18 C23 -172.6(2)
C23 C18 C19 C20 -0.4(4)
C17 C18 C19 C20 177.6(2)
C18 C19 C20 C21 0.1(4)
C19 C20 C21 C22 1.2(4)
C20 C21 C22 C23 -2.0(4)
C19 C18 C23 C22 -0.5(4)
C17 C18 C23 C22 -178.6(2)
C21 C22 C23 C18 1.7(4)
